data_4508512
loop_
_publ_author_name
'Nath, Bhaskar'
'Baruah, Jubaraj B.'

_publ_section_title
;
 Polymorphs, Solvates, Polymorphs of Solvate and Cs+--\p Interactions of
 Fluorine-Substitutedbis-Phenols
;
_journal_issue 11
_journal_name_full 'Crystal Growth &amp; Design'
_journal_page_first 5146
_journal_paper_doi 10.1021/cg401220x
_journal_volume 13
_journal_year 2013
_chemical_formula_sum 'C25 H29 F O3 S'
_chemical_formula_weight 428.54
_chemical_name_systematic
; 
 ? 
;
_space_group_IT_number 14
_symmetry_cell_setting monoclinic
_symmetry_space_group_name_Hall '-P 2ybc'
_symmetry_space_group_name_H-M 'P 1 21/c 1'
_atom_sites_solution_hydrogens geom
_atom_sites_solution_primary direct
_atom_sites_solution_secondary difmap
_audit_creation_method SHELXL-97
_cell_angle_alpha 90.00
_cell_angle_beta 93.876(2)
_cell_angle_gamma 90.00
_cell_formula_units_Z 8
_cell_length_a 8.3850(2)
_cell_length_b 29.3923(8)
_cell_length_c 19.4179(6)
_cell_measurement_temperature 296(2)
_cell_volume 4774.7(2)
_computing_structure_refinement 'SHELXL-97 (Sheldrick, 1997)'
_computing_structure_solution 'SHELXS-97 (Sheldrick, 1990)'
_diffrn_ambient_temperature 296(2)
_diffrn_measured_fraction_theta_full 0.992
_diffrn_measured_fraction_theta_max 0.992
_diffrn_radiation_monochromator graphite
_diffrn_radiation_source 'fine-focus sealed tube'
_diffrn_radiation_type MoK\a
_diffrn_radiation_wavelength 0.71073
_diffrn_reflns_av_R_equivalents 0.0584
_diffrn_reflns_av_sigmaI/netI 0.0709
_diffrn_reflns_limit_h_max 9
_diffrn_reflns_limit_h_min -10
_diffrn_reflns_limit_k_max 33
_diffrn_reflns_limit_k_min -35
_diffrn_reflns_limit_l_max 22
_diffrn_reflns_limit_l_min -23
_diffrn_reflns_number 55391
_diffrn_reflns_theta_full 25.25
_diffrn_reflns_theta_max 25.25
_diffrn_reflns_theta_min 1.26
_exptl_absorpt_coefficient_mu 0.165
_exptl_absorpt_correction_type none
_exptl_crystal_colour colorless
_exptl_crystal_density_diffrn 1.192
_exptl_crystal_density_method 'not measured'
_exptl_crystal_description block
_exptl_crystal_F_000 1824
_exptl_crystal_size_max 0.32
_exptl_crystal_size_mid 0.28
_exptl_crystal_size_min 0.19
_refine_diff_density_max 0.178
_refine_diff_density_min -0.204
_refine_diff_density_rms 0.039
_refine_ls_extinction_method none
_refine_ls_goodness_of_fit_ref 1.008
_refine_ls_hydrogen_treatment mixed
_refine_ls_matrix_type full
_refine_ls_number_parameters 569
_refine_ls_number_reflns 8555
_refine_ls_number_restraints 1
_refine_ls_restrained_S_all 1.008
_refine_ls_R_factor_all 0.1326
_refine_ls_R_factor_gt 0.0527
_refine_ls_shift/su_max 0.001
_refine_ls_shift/su_mean 0.000
_refine_ls_structure_factor_coef Fsqd
_refine_ls_weighting_details 'calc w=1/[\s^2^(Fo^2^)+(0.0100P)^2^+3.0000P] where P=(Fo^2^+2Fc^2^)/3'
_refine_ls_weighting_scheme calc
_refine_ls_wR_factor_gt 0.0835
_refine_ls_wR_factor_ref 0.0987
_reflns_number_gt 4814
_reflns_number_total 8555
_reflns_threshold_expression >2sigma(I)
_cod_data_source_file cg401220x_si_007.cif
_cod_data_source_block 2c
_cod_depositor_comments
;
The following automatic conversions were performed:

'_symmetry_cell_setting' value 'Monoclinic' changed to 'monoclinic'
according to /home/saulius/struct/CIF-dictionaries/cif_core.dic
dictionary named 'cif_core.dic' version 2.4.2 from 2011-04-26.

Automatic conversion script
Id: cif_fix_values 1891 2012-01-12 08:04:46Z andrius 
;
_cod_original_sg_symbol_H-M P21/c
_cod_database_code 4508512

loop_
_symmetry_equiv_pos_as_xyz
'x, y, z'
'-x, y+1/2, -z+1/2'
'-x, -y, -z'
'x, -y-1/2, z-1/2'

loop_
_atom_site_label
_atom_site_type_symbol
_atom_site_fract_x
_atom_site_fract_y
_atom_site_fract_z
_atom_site_U_iso_or_equiv
_atom_site_adp_type
_atom_site_occupancy
_atom_site_symmetry_multiplicity
_atom_site_calc_flag
_atom_site_refinement_flags
C17 C 0.1429(3) 0.83523(10) 0.33975(16) 0.0544(8) Uani 1 1 d .
C16 C 0.2108(3) 0.86094(9) 0.39393(15) 0.0496(7) Uani 1 1 d .
C18 C 0.1924(4) 0.83904(11) 0.27323(16) 0.0594(8) Uani 1 1 d .
C19 C 0.3125(4) 0.86986(11) 0.26222(17) 0.0685(9) Uani 1 1 d .
H19 H 0.3452 0.8733 0.2177 0.082 Uiso 1 1 calc R
C21 C 0.3334(4) 0.89053(10) 0.38046(17) 0.0646(9) Uani 1 1 d .
H21 H 0.3821 0.9074 0.4166 0.078 Uiso 1 1 calc R
C20 C 0.3860(4) 0.89573(11) 0.31432(19) 0.0729(10) Uani 1 1 d .
C23 C 0.1207(4) 0.81005(12) 0.21473(16) 0.0934(12) Uani 1 1 d .
H23A H 0.1393 0.7785 0.2253 0.140 Uiso 1 1 calc R
H23B H 0.1694 0.8177 0.1729 0.140 Uiso 1 1 calc R
H23C H 0.0077 0.8156 0.2089 0.140 Uiso 1 1 calc R
C22 C 0.5210(5) 0.92821(13) 0.3006(2) 0.1263(17) Uani 1 1 d .
H22A H 0.6216 0.9129 0.3090 0.189 Uiso 1 1 calc R
H22B H 0.5171 0.9540 0.3308 0.189 Uiso 1 1 calc R
H22C H 0.5098 0.9382 0.2535 0.189 Uiso 1 1 calc R
C1 C 0.3616(4) 0.82402(11) 0.54331(16) 0.0544(8) Uani 1 1 d .
C5 C 0.2872(3) 0.90033(10) 0.56494(15) 0.0561(8) Uani 1 1 d .
H5 H 0.2261 0.9259 0.5528 0.067 Uiso 1 1 calc R
C6 C 0.2668(3) 0.86157(10) 0.52507(14) 0.0495(8) Uani 1 1 d .
C4 C 0.3950(4) 0.90283(11) 0.62237(16) 0.0588(8) Uani 1 1 d .
C2 C 0.4703(4) 0.82454(11) 0.60069(17) 0.0606(9) Uani 1 1 d .
C3 C 0.4826(4) 0.86431(12) 0.63940(16) 0.0645(9) Uani 1 1 d .
H3 H 0.5530 0.8649 0.6785 0.077 Uiso 1 1 calc R
C7 C 0.5743(4) 0.78363(11) 0.61822(18) 0.0930(12) Uani 1 1 d .
H7A H 0.5081 0.7582 0.6286 0.139 Uiso 1 1 calc R
H7B H 0.6458 0.7904 0.6576 0.139 Uiso 1 1 calc R
H7C H 0.6351 0.7762 0.5796 0.139 Uiso 1 1 calc R
C8 C 0.4162(4) 0.94653(11) 0.66305(17) 0.0874(11) Uani 1 1 d .
H8A H 0.4936 0.9420 0.7012 0.131 Uiso 1 1 calc R
H8B H 0.3159 0.9553 0.6802 0.131 Uiso 1 1 calc R
H8C H 0.4526 0.9701 0.6337 0.131 Uiso 1 1 calc R
C9 C 0.1429(3) 0.85727(9) 0.46443(13) 0.0480(7) Uani 1 1 d .
H9 H 0.0986 0.8265 0.4670 0.058 Uiso 1 1 calc R
C10 C 0.0028(3) 0.88977(10) 0.47033(14) 0.0503(8) Uani 1 1 d .
C11 C -0.1201(4) 0.87913(12) 0.51052(17) 0.0702(9) Uani 1 1 d .
C12 C -0.2489(4) 0.90659(15) 0.51959(19) 0.0922(12) Uani 1 1 d .
H12 H -0.3298 0.8972 0.5469 0.111 Uiso 1 1 calc R
C15 C -0.0102(4) 0.93157(11) 0.43897(17) 0.0758(10) Uani 1 1 d .
H15 H 0.0692 0.9407 0.4107 0.091 Uiso 1 1 calc R
C13 C -0.2561(5) 0.94806(15) 0.4876(2) 0.0930(12) Uani 1 1 d .
H13 H -0.3418 0.9675 0.4931 0.112 Uiso 1 1 calc R
C14 C -0.1363(5) 0.96051(13) 0.4477(2) 0.0944(12) Uani 1 1 d .
H14 H -0.1397 0.9888 0.4261 0.113 Uiso 1 1 calc R
O1 O 0.3456(3) 0.78657(9) 0.50070(12) 0.0683(7) Uani 1 1 d .
O2 O 0.0263(3) 0.80510(9) 0.35640(13) 0.0880(9) Uani 1 1 d .
O3 O 0.8272(3) 0.82042(8) 0.83842(11) 0.0634(6) Uani 1 1 d .
O4 O 0.5402(3) 0.85032(9) 0.99237(13) 0.0826(8) Uani 1 1 d D
F2 F 0.3659(2) 0.87416(6) 0.81351(9) 0.0830(6) Uani 1 1 d .
F1 F -0.1141(3) 0.83772(7) 0.54277(11) 0.1136(8) Uani 1 1 d .
C24 C 0.8433(3) 0.85976(11) 0.80056(16) 0.0519(8) Uani 1 1 d .
C29 C 0.7651(3) 0.89812(10) 0.82345(14) 0.0490(7) Uani 1 1 d .
C32 C 0.6596(3) 0.89353(9) 0.88408(14) 0.0484(7) Uani 1 1 d .
H32 H 0.6118 0.8631 0.8801 0.058 Uiso 1 1 calc R
C25 C 0.9355(3) 0.86094(11) 0.74347(16) 0.0591(8) Uani 1 1 d .
C26 C 0.9463(4) 0.90230(13) 0.70923(16) 0.0679(9) Uani 1 1 d .
H26 H 1.0051 0.9036 0.6704 0.081 Uiso 1 1 calc R
C28 C 0.7834(3) 0.93878(10) 0.78794(16) 0.0592(8) Uani 1 1 d .
H28 H 0.7340 0.9649 0.8031 0.071 Uiso 1 1 calc R
C30 C 1.0236(4) 0.81953(11) 0.72025(16) 0.0818(11) Uani 1 1 d .
H30A H 1.0883 0.8073 0.7585 0.123 Uiso 1 1 calc R
H30B H 1.0907 0.8279 0.6842 0.123 Uiso 1 1 calc R
H30C H 0.9479 0.7970 0.7033 0.123 Uiso 1 1 calc R
C27 C 0.8734(4) 0.94144(12) 0.73046(17) 0.0658(9) Uani 1 1 d .
C31 C 0.8911(4) 0.98647(12) 0.69304(19) 0.1045(13) Uani 1 1 d .
H31A H 0.9967 0.9983 0.7034 0.157 Uiso 1 1 calc R
H31B H 0.8137 1.0078 0.7080 0.157 Uiso 1 1 calc R
H31C H 0.8739 0.9817 0.6442 0.157 Uiso 1 1 calc R
C33 C 0.5202(3) 0.92688(10) 0.87970(15) 0.0505(8) Uani 1 1 d .
C34 C 0.3777(4) 0.91595(11) 0.84448(16) 0.0605(9) Uani 1 1 d .
C35 C 0.2473(4) 0.94405(14) 0.83824(17) 0.0785(10) Uani 1 1 d .
H35 H 0.1529 0.9346 0.8146 0.094 Uiso 1 1 calc R
C36 C 0.2594(5) 0.98627(14) 0.86757(19) 0.0850(11) Uani 1 1 d .
H36 H 0.1729 1.0061 0.8635 0.102 Uiso 1 1 calc R
C38 C 0.5275(4) 0.96975(11) 0.90940(16) 0.0678(9) Uani 1 1 d .
H38 H 0.6209 0.9788 0.9342 0.081 Uiso 1 1 calc R
C37 C 0.3993(5) 0.99955(12) 0.90310(18) 0.0815(11) Uani 1 1 d .
H37 H 0.4077 1.0284 0.9228 0.098 Uiso 1 1 calc R
C44 C 0.8906(3) 0.91821(9) 0.96874(16) 0.0540(8) Uani 1 1 d .
H44 H 0.9385 0.9324 0.9326 0.065 Uiso 1 1 calc R
C39 C 0.7484(3) 0.89521(9) 0.95478(15) 0.0483(7) Uani 1 1 d .
C43 C 0.9648(4) 0.92090(9) 1.03493(17) 0.0561(8) Uani 1 1 d .
C41 C 0.7488(4) 0.87534(10) 1.07650(16) 0.0568(8) Uani 1 1 d .
C40 C 0.6803(4) 0.87324(10) 1.00960(17) 0.0540(8) Uani 1 1 d .
C42 C 0.8906(4) 0.89925(10) 1.08754(16) 0.0600(8) Uani 1 1 d .
H42 H 0.9380 0.9009 1.1322 0.072 Uiso 1 1 calc R
C46 C 1.1218(4) 0.94589(11) 1.04914(17) 0.0862(11) Uani 1 1 d .
H46A H 1.1451 0.9484 1.0981 0.129 Uiso 1 1 calc R
H46B H 1.1138 0.9758 1.0292 0.129 Uiso 1 1 calc R
H46C H 1.2059 0.9293 1.0292 0.129 Uiso 1 1 calc R
C45 C 0.6725(4) 0.85178(12) 1.13545(16) 0.0902(11) Uani 1 1 d .
H45A H 0.5620 0.8604 1.1352 0.135 Uiso 1 1 calc R
H45B H 0.7267 0.8607 1.1785 0.135 Uiso 1 1 calc R
H45C H 0.6804 0.8194 1.1300 0.135 Uiso 1 1 calc R
S2 S 0.16813(11) 0.81901(3) 1.02083(5) 0.0785(3) Uani 1 1 d .
S1 S 0.62447(12) 0.78572(3) 0.30488(5) 0.0878(3) Uani 1 1 d .
O6 O 0.3174(2) 0.79717(6) 1.05364(10) 0.0633(6) Uani 1 1 d .
O5 O 0.7750(2) 0.76367(6) 0.28234(10) 0.0650(6) Uani 1 1 d .
C50 C 0.0089(4) 0.77966(12) 1.0264(2) 0.1059(13) Uani 1 1 d .
H50A H 0.0361 0.7515 1.0050 0.159 Uiso 1 1 calc R
H50B H -0.0864 0.7919 1.0033 0.159 Uiso 1 1 calc R
H50C H -0.0090 0.7743 1.0741 0.159 Uiso 1 1 calc R
C48 C 0.4787(4) 0.74344(15) 0.3101(3) 0.153(2) Uani 1 1 d .
H48A H 0.4543 0.7306 0.2652 0.230 Uiso 1 1 calc R
H48B H 0.3838 0.7565 0.3268 0.230 Uiso 1 1 calc R
H48C H 0.5182 0.7200 0.3413 0.230 Uiso 1 1 calc R
C49 C 0.1837(5) 0.81468(16) 0.93076(18) 0.1345(17) Uani 1 1 d .
H49A H 0.2724 0.8326 0.9176 0.202 Uiso 1 1 calc R
H49B H 0.0870 0.8256 0.9071 0.202 Uiso 1 1 calc R
H49C H 0.2000 0.7835 0.9186 0.202 Uiso 1 1 calc R
C47 C 0.6546(5) 0.7949(2) 0.3927(2) 0.216(3) Uani 1 1 d .
H47A H 0.6953 0.7677 0.4147 0.324 Uiso 1 1 calc R
H47B H 0.5550 0.8030 0.4111 0.324 Uiso 1 1 calc R
H47C H 0.7302 0.8191 0.4010 0.324 Uiso 1 1 calc R
H2 H -0.031(4) 0.7958(10) 0.3253(15) 0.074(12) Uiso 1 1 d .
H1 H 0.346(4) 0.7619(12) 0.5206(18) 0.107(16) Uiso 1 1 d .
H3A H 0.827(4) 0.7956(11) 0.8137(17) 0.100(14) Uiso 1 1 d .
H4 H 0.507(4) 0.8356(9) 1.0224(13) 0.078(13) Uiso 1 1 d D

loop_
_atom_site_aniso_label
_atom_site_aniso_U_11
_atom_site_aniso_U_22
_atom_site_aniso_U_33
_atom_site_aniso_U_23
_atom_site_aniso_U_13
_atom_site_aniso_U_12
C17 0.048(2) 0.063(2) 0.052(2) 0.0029(17) 0.0032(17) -0.0070(17)
C16 0.048(2) 0.0519(19) 0.049(2) 0.0010(16) 0.0054(16) 0.0020(16)
C18 0.064(2) 0.069(2) 0.044(2) -0.0016(17) 0.0031(17) 0.0011(18)
C19 0.073(3) 0.076(2) 0.060(2) 0.0052(19) 0.0254(19) 0.002(2)
C21 0.064(2) 0.067(2) 0.064(2) -0.0132(18) 0.0140(18) -0.0110(18)
C20 0.078(3) 0.070(2) 0.074(3) -0.009(2) 0.027(2) -0.014(2)
C23 0.101(3) 0.126(3) 0.054(2) -0.012(2) 0.007(2) -0.026(2)
C22 0.140(4) 0.123(3) 0.124(4) -0.030(3) 0.070(3) -0.071(3)
C1 0.056(2) 0.053(2) 0.054(2) 0.0019(17) 0.0034(17) -0.0070(17)
C5 0.054(2) 0.061(2) 0.054(2) -0.0008(17) 0.0028(17) 0.0014(16)
C6 0.0473(19) 0.053(2) 0.0482(19) 0.0035(16) 0.0038(15) -0.0008(16)
C4 0.057(2) 0.067(2) 0.052(2) -0.0035(18) 0.0041(17) -0.0071(18)
C2 0.052(2) 0.064(2) 0.065(2) 0.0129(19) -0.0049(18) -0.0046(17)
C3 0.057(2) 0.085(3) 0.050(2) 0.006(2) -0.0070(16) -0.009(2)
C7 0.088(3) 0.083(3) 0.103(3) 0.016(2) -0.029(2) 0.014(2)
C8 0.097(3) 0.086(3) 0.077(3) -0.021(2) -0.009(2) -0.002(2)
C9 0.0464(19) 0.0520(18) 0.0449(19) 0.0018(14) -0.0019(15) -0.0035(15)
C10 0.045(2) 0.061(2) 0.0453(19) 0.0031(16) 0.0034(15) -0.0045(16)
C11 0.071(3) 0.076(3) 0.065(2) 0.011(2) 0.014(2) -0.001(2)
C12 0.067(3) 0.118(3) 0.097(3) 0.012(3) 0.037(2) 0.011(3)
C15 0.063(2) 0.076(2) 0.092(3) 0.025(2) 0.024(2) 0.013(2)
C13 0.070(3) 0.106(3) 0.104(3) 0.006(3) 0.016(2) 0.030(2)
C14 0.077(3) 0.089(3) 0.119(3) 0.030(2) 0.024(3) 0.026(2)
O1 0.0790(17) 0.0542(16) 0.0701(17) 0.0011(14) -0.0058(12) 0.0031(13)
O2 0.089(2) 0.121(2) 0.0535(17) -0.0063(15) 0.0006(14) -0.0527(17)
O3 0.0756(16) 0.0524(15) 0.0631(15) 0.0017(13) 0.0108(12) 0.0038(12)
O4 0.0669(18) 0.111(2) 0.0700(18) 0.0228(16) 0.0047(14) -0.0328(15)
F2 0.0728(13) 0.0890(14) 0.0843(14) -0.0180(11) -0.0163(10) -0.0025(11)
F1 0.1226(18) 0.1063(17) 0.1195(18) 0.0423(14) 0.0644(14) 0.0080(14)
C24 0.0418(19) 0.059(2) 0.054(2) 0.0010(17) -0.0040(16) -0.0032(16)
C29 0.0396(18) 0.054(2) 0.053(2) 0.0061(16) 0.0010(15) -0.0009(16)
C32 0.0448(19) 0.0486(18) 0.052(2) 0.0010(15) 0.0047(16) -0.0041(15)
C25 0.046(2) 0.077(2) 0.054(2) -0.0045(19) 0.0050(17) 0.0023(17)
C26 0.051(2) 0.098(3) 0.055(2) 0.008(2) 0.0079(17) -0.005(2)
C28 0.047(2) 0.063(2) 0.067(2) 0.0073(18) 0.0028(17) -0.0006(16)
C30 0.074(2) 0.097(3) 0.077(2) -0.014(2) 0.023(2) 0.006(2)
C27 0.052(2) 0.080(3) 0.066(2) 0.019(2) 0.0046(18) -0.0048(19)
C31 0.106(3) 0.101(3) 0.110(3) 0.052(3) 0.030(2) -0.004(2)
C33 0.043(2) 0.059(2) 0.051(2) 0.0032(16) 0.0064(16) -0.0022(16)
C34 0.056(2) 0.068(2) 0.057(2) -0.0056(18) 0.0033(18) 0.0015(19)
C35 0.050(2) 0.107(3) 0.077(3) -0.006(2) -0.0045(19) 0.015(2)
C36 0.071(3) 0.096(3) 0.088(3) 0.001(2) 0.007(2) 0.033(2)
C38 0.058(2) 0.065(2) 0.079(2) -0.0049(19) -0.0045(18) 0.0012(19)
C37 0.081(3) 0.071(3) 0.093(3) -0.008(2) 0.005(2) 0.014(2)
C44 0.052(2) 0.0529(19) 0.058(2) 0.0061(16) 0.0057(17) -0.0015(16)
C39 0.0424(19) 0.0479(18) 0.055(2) 0.0031(15) 0.0035(16) -0.0007(15)
C43 0.053(2) 0.0463(19) 0.068(2) 0.0012(17) -0.0029(19) 0.0014(16)
C41 0.056(2) 0.059(2) 0.056(2) 0.0033(17) 0.0093(18) 0.0057(17)
C40 0.045(2) 0.056(2) 0.061(2) 0.0055(17) 0.0046(17) -0.0028(16)
C42 0.064(2) 0.058(2) 0.057(2) -0.0042(17) -0.0036(18) 0.0110(18)
C46 0.076(3) 0.082(3) 0.097(3) 0.001(2) -0.017(2) -0.024(2)
C45 0.091(3) 0.122(3) 0.060(2) 0.016(2) 0.012(2) -0.013(2)
S2 0.0626(6) 0.0648(6) 0.1081(8) -0.0115(5) 0.0053(5) 0.0065(5)
S1 0.0744(7) 0.0825(7) 0.1087(8) 0.0184(6) 0.0226(6) 0.0147(6)
O6 0.0595(14) 0.0647(14) 0.0656(14) 0.0023(11) 0.0035(11) -0.0003(11)
O5 0.0556(14) 0.0720(14) 0.0680(14) -0.0015(11) 0.0093(11) 0.0051(11)
C50 0.060(2) 0.114(3) 0.145(4) -0.031(3) 0.023(2) -0.021(2)
C48 0.072(3) 0.148(4) 0.245(6) 0.005(4) 0.047(3) -0.022(3)
C49 0.098(3) 0.222(5) 0.080(3) 0.049(3) -0.013(2) -0.006(3)
C47 0.105(4) 0.415(10) 0.133(5) -0.131(5) 0.047(3) -0.003(5)

loop_
_atom_type_symbol
_atom_type_description
_atom_type_scat_dispersion_real
_atom_type_scat_dispersion_imag
_atom_type_scat_source
C C 0.0033 0.0016 'International Tables Vol C Tables 4.2.6.8 and 6.1.1.4'
H H 0.0000 0.0000 'International Tables Vol C Tables 4.2.6.8 and 6.1.1.4'
O O 0.0106 0.0060 'International Tables Vol C Tables 4.2.6.8 and 6.1.1.4'
F F 0.0171 0.0103 'International Tables Vol C Tables 4.2.6.8 and 6.1.1.4'
S S 0.1246 0.1234 'International Tables Vol C Tables 4.2.6.8 and 6.1.1.4'

loop_
_geom_angle_atom_site_label_1
_geom_angle_atom_site_label_2
_geom_angle_atom_site_label_3
_geom_angle
O2 C17 C16 115.8(3)
O2 C17 C18 122.3(3)
C16 C17 C18 121.9(3)
C21 C16 C17 118.1(3)
C21 C16 C9 122.8(3)
C17 C16 C9 119.0(3)
C19 C18 C17 117.7(3)
C19 C18 C23 120.7(3)
C17 C18 C23 121.6(3)
C20 C19 C18 122.9(3)
C16 C21 C20 121.9(3)
C19 C20 C21 117.6(3)
C19 C20 C22 121.4(3)
C21 C20 C22 121.1(3)
O1 C1 C2 121.5(3)
O1 C1 C6 116.7(3)
C2 C1 C6 121.8(3)
C6 C5 C4 122.9(3)
C5 C6 C1 117.7(3)
C5 C6 C9 123.7(3)
C1 C6 C9 118.6(3)
C3 C4 C5 117.2(3)
C3 C4 C8 122.0(3)
C5 C4 C8 120.8(3)
C3 C2 C1 117.6(3)
C3 C2 C7 121.8(3)
C1 C2 C7 120.6(3)
C4 C3 C2 122.9(3)
C16 C9 C6 114.4(2)
C16 C9 C10 111.1(2)
C6 C9 C10 112.3(2)
C11 C10 C15 114.6(3)
C11 C10 C9 120.9(3)
C15 C10 C9 124.5(3)
F1 C11 C12 118.1(3)
F1 C11 C10 117.3(3)
C12 C11 C10 124.7(3)
C13 C12 C11 118.5(3)
C10 C15 C14 122.5(3)
C14 C13 C12 119.2(4)
C13 C14 C15 120.4(4)
O3 C24 C29 116.3(3)
O3 C24 C25 121.6(3)
C29 C24 C25 122.2(3)
C24 C29 C28 117.8(3)
C24 C29 C32 119.0(3)
C28 C29 C32 123.2(3)
C39 C32 C33 110.9(2)
C39 C32 C29 114.9(2)
C33 C32 C29 112.5(2)
C26 C25 C24 117.3(3)
C26 C25 C30 120.9(3)
C24 C25 C30 121.8(3)
C27 C26 C25 122.8(3)
C27 C28 C29 122.0(3)
C26 C27 C28 117.9(3)
C26 C27 C31 121.6(3)
C28 C27 C31 120.5(3)
C34 C33 C38 115.6(3)
C34 C33 C32 121.0(3)
C38 C33 C32 123.4(3)
F2 C34 C35 118.0(3)
F2 C34 C33 117.6(3)
C35 C34 C33 124.4(3)
C36 C35 C34 118.3(3)
C35 C36 C37 120.2(3)
C33 C38 C37 121.7(3)
C36 C37 C38 119.7(3)
C39 C44 C43 122.3(3)
C44 C39 C40 117.9(3)
C44 C39 C32 123.9(3)
C40 C39 C32 118.2(3)
C42 C43 C44 117.3(3)
C42 C43 C46 121.1(3)
C44 C43 C46 121.6(3)
C42 C41 C40 117.7(3)
C42 C41 C45 121.1(3)
C40 C41 C45 121.2(3)
O4 C40 C41 122.9(3)
O4 C40 C39 115.3(3)
C41 C40 C39 121.8(3)
C41 C42 C43 122.9(3)
O6 S2 C49 105.83(16)
O6 S2 C50 107.62(15)
C49 S2 C50 96.88(19)
O5 S1 C47 106.49(18)
O5 S1 C48 108.23(17)
C47 S1 C48 96.3(3)

loop_
_geom_bond_atom_site_label_1
_geom_bond_atom_site_label_2
_geom_bond_distance
C17 O2 1.373(3)
C17 C16 1.386(4)
C17 C18 1.388(4)
C16 C21 1.385(4)
C16 C9 1.522(4)
C18 C19 1.382(4)
C18 C23 1.512(4)
C19 C20 1.377(4)
C21 C20 1.394(4)
C20 C22 1.518(4)
C1 O1 1.378(3)
C1 C2 1.391(4)
C1 C6 1.392(4)
C5 C6 1.381(4)
C5 C4 1.389(4)
C6 C9 1.522(4)
C4 C3 1.378(4)
C4 C8 1.512(4)
C2 C3 1.390(4)
C2 C7 1.511(4)
C9 C10 1.524(4)
C10 C11 1.370(4)
C10 C15 1.372(4)
C11 F1 1.368(3)
C11 C12 1.369(4)
C12 C13 1.367(5)
C15 C14 1.376(4)
C13 C14 1.360(4)
O3 C24 1.382(3)
O4 C40 1.375(3)
F2 C34 1.368(3)
C24 C29 1.392(4)
C24 C25 1.394(4)
C29 C28 1.393(4)
C29 C32 1.526(4)
C32 C39 1.518(4)
C32 C33 1.523(4)
C25 C26 1.391(4)
C25 C30 1.509(4)
C26 C27 1.379(4)
C28 C27 1.391(4)
C27 C31 1.522(4)
C33 C34 1.374(4)
C33 C38 1.385(4)
C34 C35 1.369(4)
C35 C36 1.366(4)
C36 C37 1.376(4)
C38 C37 1.386(4)
C44 C39 1.381(4)
C44 C43 1.392(4)
C39 C40 1.400(4)
C43 C42 1.386(4)
C43 C46 1.516(4)
C41 C42 1.385(4)
C41 C40 1.386(4)
C41 C45 1.516(4)
S2 O6 1.509(2)
S2 C49 1.767(4)
S2 C50 1.775(3)
S1 O5 1.510(2)
S1 C47 1.728(4)
S1 C48 1.751(4)
